data_7116208
loop_
_publ_author_name
'Teng, Qiaoqiao'
'Huynh, Han Vinh'

_publ_section_title
;
 Controlled access to a heterometallic N-heterocyclic carbene helicate.
;
_journal_issue 7
_journal_name_full 'Chemical communications (Cambridge, England)'
_journal_page_first 1248
_journal_page_last 1251
_journal_paper_doi 10.1039/c4cc08270b
_journal_volume 51
_journal_year 2014
_chemical_formula_sum 'C82 H79 Au2 B2 F8 N14 O5'
_chemical_formula_weight 1908.14
_chemical_name_systematic
; 
 ? 
;
_space_group_crystal_system monoclinic
_space_group_IT_number 14
_space_group_name_Hall '-P 2ybc'
_space_group_name_H-M_alt 'P 1 21/c 1'
_symmetry_space_group_name_Hall '-P 2ybc'
_symmetry_space_group_name_H-M 'P 1 21/c 1'
_atom_sites_solution_hydrogens mixed
_audit_creation_method SHELXL-2013
_audit_update_record
;
2014-09-29 deposited with the CCDC.
2014-11-28 downloaded from the CCDC.
;
_cell_angle_alpha 90
_cell_angle_beta 94.156(4)
_cell_angle_gamma 90
_cell_formula_units_Z 2
_cell_length_a 23.2600(14)
_cell_length_b 20.2750(11)
_cell_length_c 8.2071(4)
_cell_measurement_reflns_used 3069
_cell_measurement_temperature 100(2)
_cell_measurement_theta_max 66.34
_cell_measurement_theta_min 2.89
_cell_volume 3860.3(4)
_computing_cell_refinement 'Bruker SAINT'
_computing_data_collection 'Bruker APEX2'
_computing_data_reduction 'Bruker SAINT'
_computing_molecular_graphics 'Bruker SHELXTL'
_computing_publication_material 'Bruker SHELXTL'
_computing_structure_refinement 'SHELXL-2013 (Sheldrick, 2013)'
_computing_structure_solution 'SHELXS-97 (Sheldrick 2008)'
_diffrn_ambient_temperature 100(2)
_diffrn_measured_fraction_theta_full 0.998
_diffrn_measured_fraction_theta_max 0.996
_diffrn_measurement_device_type 'Bruker D8 Venture'
_diffrn_measurement_method '\f and \w scans'
_diffrn_radiation_type CuK\a
_diffrn_radiation_wavelength 1.54178
_diffrn_reflns_av_R_equivalents 0.1291
_diffrn_reflns_av_unetI/netI 0.1003
_diffrn_reflns_Laue_measured_fraction_full 0.998
_diffrn_reflns_Laue_measured_fraction_max 0.996
_diffrn_reflns_limit_h_max 27
_diffrn_reflns_limit_h_min -27
_diffrn_reflns_limit_k_max 23
_diffrn_reflns_limit_k_min -24
_diffrn_reflns_limit_l_max 9
_diffrn_reflns_limit_l_min -7
_diffrn_reflns_number 27316
_diffrn_reflns_point_group_measured_fraction_full 0.998
_diffrn_reflns_point_group_measured_fraction_max 0.996
_diffrn_reflns_theta_full 66.500
_diffrn_reflns_theta_max 66.595
_diffrn_reflns_theta_min 2.894
_exptl_absorpt_coefficient_mu 7.732
_exptl_absorpt_correction_T_max 0.7528
_exptl_absorpt_correction_T_min 0.6022
_exptl_absorpt_correction_type multi-scan
_exptl_absorpt_process_details 'Sadabs, (Sheldrick 2012)'
_exptl_crystal_colour Colourless
_exptl_crystal_density_diffrn 1.642
_exptl_crystal_density_meas ?
_exptl_crystal_density_method 'Not Measured'
_exptl_crystal_description Needle
_exptl_crystal_F_000 1898
_exptl_crystal_size_max 0.13
_exptl_crystal_size_mid 0.10
_exptl_crystal_size_min 0.06
_refine_diff_density_max 1.785
_refine_diff_density_min -1.091
_refine_diff_density_rms 0.154
_refine_ls_extinction_method none
_refine_ls_goodness_of_fit_ref 1.072
_refine_ls_hydrogen_treatment mixed
_refine_ls_matrix_type full
_refine_ls_number_parameters 538
_refine_ls_number_reflns 6796
_refine_ls_number_restraints 130
_refine_ls_restrained_S_all 1.069
_refine_ls_R_factor_all 0.1296
_refine_ls_R_factor_gt 0.0794
_refine_ls_shift/su_max 0.001
_refine_ls_shift/su_mean 0.000
_refine_ls_structure_factor_coef Fsqd
_refine_ls_weighting_details 'w=1/[\s^2^(Fo^2^)+(0.0940P)^2^] where P=(Fo^2^+2Fc^2^)/3'
_refine_ls_weighting_scheme calc
_refine_ls_wR_factor_gt 0.1700
_refine_ls_wR_factor_ref 0.1936
_reflns_Friedel_coverage 0.000
_reflns_number_gt 4337
_reflns_number_total 6796
_reflns_threshold_expression 'I > 2\s(I)'
_cod_data_source_file c4cc08270b2.cif
_cod_data_source_block E154
_cod_depositor_comments
;
The following automatic conversions were performed:

'_exptl_absorpt_correction_type' value 'Multi-scan' changed to
'multi-scan' according to
/usr/data/users/saulius/crontab/automatic-downloads/rss-feeds/RSC/lib/dictionaries/cif_core.dic
dictionary named 'cif_core.dic' version 2.4.2 from 2011-04-26.

Automatic conversion script
Id: cif_fix_values 2935 2014-11-11 08:27:57Z andrius 

The following automatic conversions were performed:

'_exptl_crystal_density_meas' value 'Not Measured' was changed to '?'
- the value is perceived as not measured.

Automatic conversion script
Id: cif_fix_values 3008 2015-01-20 13:52:24Z robertas 
;
_cod_database_code 7116208
_shelx_space_group_comment
; 
The symmetry employed for this shelxl refinement is uniquely defined 
by the following loop, which should always be used as a source of 
symmetry information in preference to the above space-group names. 
They are only intended as comments. 
;
_shelxl_version_number 2013-4

loop_
_space_group_symop_operation_xyz
'x, y, z'
'-x, y+1/2, -z+1/2'
'-x, -y, -z'
'x, -y-1/2, z-1/2'

loop_
_atom_site_label
_atom_site_type_symbol
_atom_site_fract_x
_atom_site_fract_y
_atom_site_fract_z
_atom_site_U_iso_or_equiv
_atom_site_adp_type
_atom_site_occupancy
_atom_site_site_symmetry_order
_atom_site_calc_flag
_atom_site_refinement_flags_posn
_atom_site_refinement_flags_adp
_atom_site_refinement_flags_occupancy
_atom_site_disorder_assembly
_atom_site_disorder_group
O1W O 0.0564(11) 0.0702(13) 0.334(3) 0.090(7) Uani 0.5 1 d . . P A -1
H1W H 0.041(16) 0.054(17) 0.20(5) 0.107 Uiso 0.5 1 d . U P B -1
F1 F 0.5486(5) 0.0420(9) 0.5830(17) 0.084(5) Uani 0.5 1 d D . P C -1
F2 F 0.5064(8) -0.0565(6) 0.531(2) 0.090(6) Uani 0.5 1 d D . P C -1
F3 F 0.5105(6) 0.0187(7) 0.3280(13) 0.067(4) Uani 0.5 1 d D . P C -1
F4 F 0.4523(4) 0.0353(8) 0.5315(17) 0.063(4) Uani 0.5 1 d D . P C -1
B1 B 0.5046(6) 0.0098(7) 0.4930(16) 0.053(7) Uani 0.5 1 d D U P C -1
F5 F -0.0057(14) 0.0579(12) 0.017(3) 0.104(4) Uani 0.5 1 d D . P D -2
F6 F 0.0703(8) -0.0004(10) 0.123(3) 0.104(7) Uani 0.5 1 d D . P D -2
F7 F -0.0160(9) -0.0129(10) 0.226(3) 0.117(8) Uani 0.5 1 d D . P D -2
F8 F -0.0020(14) -0.0530(12) -0.023(3) 0.104(4) Uani 0.5 1 d D . P D -2
B2 B 0.0115(9) -0.0020(10) 0.085(2) 0.086(11) Uani 0.5 1 d D U P D -2
Au1 Au 0.73371(2) 0.96122(3) 1.11889(6) 0.0520(2) Uani 1 1 d . . . . .
N1 N 0.6792(4) 0.9175(5) 0.7902(11) 0.043(2) Uani 1 1 d . . . . .
N2 N 0.7698(4) 0.8912(5) 0.8183(11) 0.039(2) Uani 1 1 d . . . . .
N3 N 0.9376(5) 0.8121(6) 1.0296(13) 0.055(3) Uani 1 1 d D . . . .
H3N H 0.960(5) 0.839(5) 0.983(16) 0.066 Uiso 1 1 d D U . . .
N4 N 1.3045(5) 0.9671(5) 0.5925(12) 0.059(3) Uani 1 1 d . . . . .
N5 N 1.2171(6) 0.9977(5) 0.5416(13) 0.064(3) Uani 1 1 d . . . . .
N6 N 1.1016(5) 0.8827(7) 0.8142(14) 0.062(3) Uani 1 1 d D . . . .
H6N H 1.0651(17) 0.891(8) 0.820(19) 0.074 Uiso 1 1 d D U . . .
N7 N 1.0337(5) 0.7800(6) 0.8820(12) 0.053(3) Uani 1 1 d . . . . .
O1 O 0.9173(4) 0.7032(5) 1.0651(11) 0.064(2) Uani 1 1 d . . . . .
O2 O 1.1617(5) 0.8137(6) 0.6908(14) 0.086(3) Uani 1 1 d . . . . .
C1 C 0.7274(5) 0.9205(6) 0.8908(11) 0.039(3) Uani 1 1 d . . . . .
C2 C 0.6908(4) 0.8861(5) 0.6507(13) 0.039(2) Uani 1 1 d . . . . .
C3 C 0.6569(5) 0.8713(6) 0.5058(13) 0.047(3) Uani 1 1 d . . . . .
H3 H 0.6179 0.8851 0.4906 0.056 Uiso 1 1 calc R U . . .
C4 C 0.6821(6) 0.8367(6) 0.3893(14) 0.054(3) Uani 1 1 d . . . . .
H4 H 0.6599 0.8252 0.2918 0.064 Uiso 1 1 calc R U . . .
C5 C 0.7391(6) 0.8176(6) 0.4077(14) 0.049(3) Uani 1 1 d . . . . .
H5 H 0.7548 0.7930 0.3229 0.059 Uiso 1 1 calc R U . . .
C6 C 0.7744(5) 0.8331(5) 0.5461(13) 0.042(3) Uani 1 1 d . . . . .
H6 H 0.8138 0.8203 0.5578 0.050 Uiso 1 1 calc R U . . .
C7 C 0.7489(5) 0.8682(6) 0.6658(14) 0.043(3) Uani 1 1 d . . . . .
C8 C 0.6230(6) 0.9404(6) 0.8319(16) 0.055(3) Uani 1 1 d . . . . .
H8A H 0.5981 0.9465 0.7301 0.066 Uiso 1 1 calc R U . . .
H8B H 0.6275 0.9839 0.8861 0.066 Uiso 1 1 calc R U . . .
C9 C 0.5936(5) 0.8941(7) 0.9426(15) 0.054(3) Uani 1 1 d . . . . .
C10 C 0.5570(5) 0.9183(8) 1.0536(16) 0.060(4) Uani 1 1 d . . . . .
H10 H 0.5505 0.9645 1.0600 0.072 Uiso 1 1 calc R U . . .
C11 C 0.5295(6) 0.8760(9) 1.1562(17) 0.072(4) Uani 1 1 d . . . . .
H11 H 0.5047 0.8934 1.2327 0.086 Uiso 1 1 calc R U . . .
C12 C 0.5380(6) 0.8086(7) 1.1473(15) 0.057(3) Uani 1 1 d . . . . .
H12 H 0.5185 0.7794 1.2152 0.069 Uiso 1 1 calc R U . . .
C13 C 0.5750(5) 0.7845(7) 1.0391(14) 0.056(3) Uani 1 1 d . . . . .
H13 H 0.5816 0.7384 1.0317 0.067 Uiso 1 1 calc R U . . .
C14 C 0.6028(5) 0.8285(7) 0.9397(15) 0.051(3) Uani 1 1 d . . . . .
H14 H 0.6292 0.8115 0.8674 0.062 Uiso 1 1 calc R U . . .
C15 C 0.8299(5) 0.8844(6) 0.8881(15) 0.048(3) Uani 1 1 d . . . . .
H15A H 0.8439 0.9276 0.9313 0.058 Uiso 1 1 calc R U . . .
H15B H 0.8549 0.8708 0.8013 0.058 Uiso 1 1 calc R U . . .
C16 C 0.8338(6) 0.8342(7) 1.0231(17) 0.061(3) Uani 1 1 d . . . . .
H16A H 0.8274 0.7897 0.9753 0.074 Uiso 1 1 calc R U . . .
H16B H 0.8027 0.8427 1.0968 0.074 Uiso 1 1 calc R U . . .
C17 C 0.8914(6) 0.8354(8) 1.1219(16) 0.065(4) Uani 1 1 d . . . . .
H17A H 0.8999 0.8810 1.1589 0.078 Uiso 1 1 calc R U . . .
H17B H 0.8891 0.8074 1.2202 0.078 Uiso 1 1 calc R U . . .
C18 C 0.9480(6) 0.7476(8) 1.0114(14) 0.057(3) Uani 1 1 d . . . . .
C19 C 1.0020(6) 0.7306(7) 0.9245(16) 0.055(3) Uani 1 1 d . . . . .
C20 C 1.0127(6) 0.6649(7) 0.8884(19) 0.066(4) Uani 1 1 d . . . . .
H20 H 0.9884 0.6305 0.9213 0.079 Uiso 1 1 calc R U . . .
C21 C 1.0619(7) 0.6517(9) 0.800(2) 0.075(4) Uani 1 1 d . . . . .
H21 H 1.0700 0.6083 0.7648 0.091 Uiso 1 1 calc R U . . .
C22 C 1.0971(6) 0.7031(8) 0.7664(17) 0.065(4) Uani 1 1 d . . . . .
H22 H 1.1320 0.6954 0.7161 0.078 Uiso 1 1 calc R U . . .
C23 C 1.0815(6) 0.7669(8) 0.8068(15) 0.058(3) Uani 1 1 d . . . . .
C24 C 1.2619(7) 0.9985(6) 0.6508(13) 0.056(3) Uani 1 1 d . U . . .
C25 C 1.2892(4) 0.9437(5) 0.4383(9) 0.067(4) Uani 1 1 d G U . . .
C26 C 1.3170(4) 0.9078(5) 0.3228(12) 0.087(5) Uani 1 1 d G U . . .
H26 H 1.3562 0.8955 0.3440 0.104 Uiso 1 1 calc R U . . .
C27 C 1.2873(5) 0.8901(5) 0.1763(10) 0.085(5) Uani 1 1 d G U . . .
H27 H 1.3063 0.8656 0.0973 0.103 Uiso 1 1 calc R U . . .
C28 C 1.2299(5) 0.9082(5) 0.1452(9) 0.086(5) Uani 1 1 d G U . . .
H28 H 1.2096 0.8961 0.0450 0.103 Uiso 1 1 calc R U . . .
C29 C 1.2022(4) 0.9441(5) 0.2607(11) 0.081(5) Uani 1 1 d G U . . .
H29 H 1.1630 0.9564 0.2395 0.098 Uiso 1 1 calc R U . . .
C30 C 1.2318(4) 0.9618(4) 0.4073(10) 0.071(4) Uani 1 1 d G U . . .
C31 C 1.3590(7) 0.9477(7) 0.6833(17) 0.074(5) Uani 1 1 d . . . . .
H31A H 1.3689 0.9807 0.7697 0.089 Uiso 1 1 calc R U . . .
H31B H 1.3903 0.9477 0.6076 0.089 Uiso 1 1 calc R U . . .
C32 C 1.3557(4) 0.8800(4) 0.7609(11) 0.059(3) Uani 1 1 d G . . . .
C33 C 1.4057(3) 0.8541(5) 0.8388(13) 0.091(6) Uani 1 1 d G . . . .
H33 H 1.4407 0.8782 0.8401 0.109 Uiso 1 1 calc R U . . .
C34 C 1.4045(4) 0.7929(5) 0.9146(13) 0.088(5) Uani 1 1 d G . . . .
H34 H 1.4387 0.7752 0.9678 0.106 Uiso 1 1 calc R U . . .
C35 C 1.3532(4) 0.7575(4) 0.9126(11) 0.073(4) Uani 1 1 d G . . . .
H35 H 1.3524 0.7157 0.9644 0.088 Uiso 1 1 calc R U . . .
C36 C 1.3032(3) 0.7834(4) 0.8347(11) 0.064(4) Uani 1 1 d G . . . .
H36 H 1.2682 0.7593 0.8333 0.077 Uiso 1 1 calc R U . . .
C37 C 1.3044(3) 0.8447(4) 0.7589(10) 0.058(3) Uani 1 1 d G . . . .
H37 H 1.2702 0.8624 0.7056 0.070 Uiso 1 1 calc R U . . .
C38 C 1.1589(7) 1.0229(7) 0.5622(19) 0.072(4) Uani 1 1 d . . . . .
H38A H 1.1434 1.0436 0.4590 0.086 Uiso 1 1 calc R U . . .
H38B H 1.1609 1.0572 0.6484 0.086 Uiso 1 1 calc R U . . .
C39 C 1.1191(8) 0.9685(8) 0.6083(18) 0.082(5) Uani 1 1 d . . . . .
H39A H 1.1206 0.9323 0.5277 0.098 Uiso 1 1 calc R U . . .
H39B H 1.0791 0.9856 0.6021 0.098 Uiso 1 1 calc R U . . .
C40 C 1.1337(7) 0.9407(8) 0.7785(19) 0.075(4) Uani 1 1 d . . . . .
H40A H 1.1753 0.9301 0.7903 0.090 Uiso 1 1 calc R U . . .
H40B H 1.1263 0.9751 0.8601 0.090 Uiso 1 1 calc R U . . .
C41 C 1.1185(7) 0.8241(9) 0.7650(18) 0.069(4) Uani 1 1 d . . . . .

loop_
_atom_site_aniso_label
_atom_site_aniso_U_11
_atom_site_aniso_U_22
_atom_site_aniso_U_33
_atom_site_aniso_U_23
_atom_site_aniso_U_13
_atom_site_aniso_U_12
O1W 0.090(18) 0.090(17) 0.088(17) 0.000(13) 0.001(13) 0.024(13)
F1 0.057(9) 0.132(16) 0.064(10) 0.000(11) 0.010(7) 0.003(11)
F2 0.118(18) 0.082(14) 0.070(11) 0.026(9) 0.019(11) 0.034(12)
F3 0.054(9) 0.087(13) 0.060(9) 0.003(8) -0.001(7) 0.011(7)
F4 0.030(7) 0.089(11) 0.069(9) 0.009(9) 0.002(6) 0.012(8)
B1 0.055(10) 0.056(12) 0.049(9) 0.000(8) 0.011(8) 0.004(9)
F5 0.140(12) 0.068(8) 0.103(8) 0.014(6) 0.006(7) 0.014(7)
F6 0.082(15) 0.091(15) 0.14(2) -0.005(14) 0.018(13) -0.017(11)
F7 0.16(2) 0.070(13) 0.126(19) 0.024(12) 0.034(17) 0.014(14)
F8 0.140(12) 0.068(8) 0.103(8) 0.014(6) 0.006(7) 0.014(7)
B2 0.089(14) 0.083(14) 0.084(13) 0.000(9) 0.002(9) 0.008(9)
Au1 0.0684(3) 0.0465(3) 0.0416(3) -0.0093(2) 0.00799(19) -0.0118(3)
N1 0.041(5) 0.043(5) 0.044(5) -0.005(4) 0.006(4) 0.007(4)
N2 0.033(5) 0.041(5) 0.043(5) 0.000(4) -0.005(4) -0.004(4)
N3 0.046(6) 0.066(8) 0.052(6) 0.004(5) -0.004(5) -0.005(5)
N4 0.092(8) 0.045(6) 0.040(5) -0.008(5) 0.014(5) -0.021(6)
N5 0.110(11) 0.044(6) 0.040(6) -0.008(5) 0.010(6) -0.033(6)
N6 0.054(7) 0.079(9) 0.053(6) 0.001(6) 0.000(5) -0.012(6)
N7 0.056(7) 0.064(7) 0.037(5) 0.007(4) -0.008(5) 0.004(5)
O1 0.052(5) 0.075(7) 0.062(6) 0.018(5) -0.010(4) -0.008(5)
O2 0.071(7) 0.107(9) 0.083(8) 0.014(7) 0.022(6) 0.003(6)
C1 0.059(7) 0.047(6) 0.011(4) -0.010(4) -0.001(4) -0.004(5)
C2 0.032(5) 0.033(6) 0.052(6) 0.009(5) 0.004(5) -0.004(4)
C3 0.048(7) 0.052(7) 0.039(6) 0.010(5) -0.011(5) -0.001(5)
C4 0.063(8) 0.060(8) 0.037(6) 0.000(5) -0.005(5) -0.018(6)
C5 0.063(8) 0.048(7) 0.038(6) -0.006(5) 0.015(5) -0.009(6)
C6 0.042(6) 0.045(7) 0.040(6) -0.006(5) 0.008(5) -0.004(5)
C7 0.042(6) 0.042(6) 0.046(6) -0.001(5) 0.001(5) -0.001(5)
C8 0.055(8) 0.052(8) 0.058(8) -0.005(5) 0.008(6) 0.015(6)
C9 0.040(7) 0.074(10) 0.049(7) -0.018(6) -0.003(5) -0.001(6)
C10 0.038(7) 0.079(10) 0.062(8) -0.019(7) 0.001(6) 0.002(6)
C11 0.043(8) 0.118(14) 0.056(8) -0.007(8) 0.016(6) 0.003(8)
C12 0.054(8) 0.078(10) 0.039(7) 0.007(6) -0.002(5) -0.004(7)
C13 0.050(7) 0.075(10) 0.041(7) 0.004(6) -0.007(5) -0.005(6)
C14 0.046(7) 0.064(9) 0.045(7) 0.004(5) 0.003(5) 0.008(6)
C15 0.036(6) 0.048(7) 0.059(7) 0.007(5) -0.007(5) -0.007(5)
C16 0.054(8) 0.059(9) 0.070(9) 0.015(7) 0.000(6) -0.009(6)
C17 0.053(8) 0.088(11) 0.050(8) 0.015(7) -0.013(6) 0.001(7)
C18 0.051(8) 0.086(11) 0.032(6) 0.013(6) -0.020(5) -0.004(7)
C19 0.050(8) 0.061(9) 0.051(7) 0.006(6) -0.021(6) 0.006(6)
C20 0.042(7) 0.067(10) 0.085(10) 0.015(7) -0.026(7) -0.008(6)
C21 0.056(9) 0.077(11) 0.090(12) 0.004(8) -0.016(8) 0.022(8)
C22 0.057(9) 0.077(11) 0.058(8) 0.015(7) -0.010(6) 0.011(7)
C23 0.049(8) 0.083(10) 0.038(7) 0.016(6) -0.010(5) 0.005(7)
C24 0.098(10) 0.054(7) 0.016(5) -0.020(5) 0.010(6) -0.024(7)
C25 0.098(11) 0.055(8) 0.052(7) -0.005(6) 0.019(7) -0.021(7)
C26 0.139(13) 0.064(9) 0.061(9) -0.003(7) 0.032(9) -0.018(9)
C27 0.142(14) 0.067(9) 0.048(8) 0.001(7) 0.017(8) -0.016(9)
C28 0.138(14) 0.067(9) 0.052(8) 0.004(7) 0.004(9) -0.030(9)
C29 0.119(12) 0.076(10) 0.048(8) 0.008(7) -0.004(8) -0.038(8)
C30 0.115(11) 0.047(7) 0.054(7) 0.001(6) 0.011(7) -0.015(8)
C31 0.101(12) 0.074(11) 0.049(8) -0.016(7) 0.017(8) -0.032(9)
C32 0.075(10) 0.051(8) 0.050(7) -0.011(6) 0.002(6) -0.004(7)
C33 0.092(13) 0.095(14) 0.084(12) -0.015(10) 0.003(10) -0.039(11)
C34 0.080(12) 0.100(14) 0.079(11) 0.008(10) -0.031(9) -0.021(10)
C35 0.072(11) 0.088(12) 0.058(9) -0.001(8) -0.009(7) -0.009(8)
C36 0.076(10) 0.062(9) 0.056(8) -0.008(6) 0.016(7) -0.022(7)
C37 0.068(9) 0.058(8) 0.052(7) -0.018(6) 0.019(6) -0.010(6)
C38 0.089(12) 0.057(10) 0.067(9) 0.001(7) -0.014(8) -0.008(8)
C39 0.108(13) 0.078(11) 0.058(9) -0.003(8) 0.001(8) -0.033(10)
C40 0.073(10) 0.088(12) 0.064(9) 0.008(7) -0.002(7) -0.023(8)
C41 0.060(9) 0.088(12) 0.056(8) 0.018(8) -0.008(7) 0.003(8)

loop_
_atom_type_symbol
_atom_type_description
_atom_type_scat_dispersion_real
_atom_type_scat_dispersion_imag
_atom_type_scat_source
C C 0.0181 0.0091 'International Tables Vol C Tables 4.2.6.8 and 6.1.1.4'
H H 0.0000 0.0000 'International Tables Vol C Tables 4.2.6.8 and 6.1.1.4'
B B 0.0090 0.0039 'International Tables Vol C Tables 4.2.6.8 and 6.1.1.4'
N N 0.0311 0.0180 'International Tables Vol C Tables 4.2.6.8 and 6.1.1.4'
O O 0.0492 0.0322 'International Tables Vol C Tables 4.2.6.8 and 6.1.1.4'
F F 0.0727 0.0534 'International Tables Vol C Tables 4.2.6.8 and 6.1.1.4'
Au Au -4.4197 7.2980 'International Tables Vol C Tables 4.2.6.8 and 6.1.1.4'

loop_
_geom_angle_atom_site_label_1
_geom_angle_atom_site_label_2
_geom_angle_atom_site_label_3
_geom_angle
_geom_angle_site_symmetry_3
F4 B1 F2 109.1(10) .
F4 B1 F1 109.4(10) .
F2 B1 F1 109.3(10) .
F4 B1 F3 109.1(9) .
F2 B1 F3 110.1(10) .
F1 B1 F3 109.8(10) .
F6 B2 F7 109.0(11) .
F6 B2 F5 108.9(11) .
F7 B2 F5 109.8(11) .
F6 B2 F8 109.7(11) .
F7 B2 F8 108.6(11) .
F5 B2 F8 110.7(10) .
C1 Au1 C24 178.6(5) 3_777
C1 N1 C2 109.5(9) .
C1 N1 C8 124.4(10) .
C2 N1 C8 125.9(10) .
C1 N2 C7 109.3(9) .
C1 N2 C15 125.5(9) .
C7 N2 C15 125.2(10) .
C18 N3 C17 121.7(12) .
C24 N4 C25 110.8(12) .
C24 N4 C31 126.6(11) .
C25 N4 C31 121.9(11) .
C24 N5 C30 108.5(12) .
C24 N5 C38 127.2(12) .
C30 N5 C38 123.9(12) .
C41 N6 C40 120.2(13) .
C19 N7 C23 118.4(13) .
N2 C1 N1 108.5(8) .
N2 C1 Au1 125.8(8) .
N1 C1 Au1 125.7(8) .
N1 C2 C7 107.3(10) .
N1 C2 C3 132.9(11) .
C7 C2 C3 119.8(11) .
C4 C3 C2 117.5(11) .
C3 C4 C5 122.0(11) .
C4 C5 C6 122.2(11) .
C7 C6 C5 116.1(11) .
C6 C7 N2 132.3(11) .
C6 C7 C2 122.2(11) .
N2 C7 C2 105.4(10) .
N1 C8 C9 113.6(10) .
C14 C9 C10 118.0(14) .
C14 C9 C8 121.7(11) .
C10 C9 C8 120.3(13) .
C9 C10 C11 120.8(15) .
C12 C11 C10 120.2(13) .
C13 C12 C11 119.1(13) .
C12 C13 C14 119.3(14) .
C9 C14 C13 122.5(12) .
N2 C15 C16 110.6(10) .
C15 C16 C17 112.7(11) .
N3 C17 C16 112.2(12) .
O1 C18 N3 123.5(14) .
O1 C18 C19 120.8(14) .
N3 C18 C19 115.6(12) .
N7 C19 C20 124.3(14) .
N7 C19 C18 116.8(12) .
C20 C19 C18 118.8(13) .
C19 C20 C21 116.8(14) .
C22 C21 C20 118.3(15) .
C21 C22 C23 119.5(15) .
N7 C23 C22 122.4(14) .
N7 C23 C41 117.6(14) .
C22 C23 C41 120.0(13) .
N4 C24 N5 109.2(10) .
N4 C24 Au1 123.0(11) 3_777
N5 C24 Au1 127.8(11) 3_777
N4 C25 C26 135.0(9) .
N4 C25 C30 105.0(9) .
C26 C25 C30 120.0 .
C27 C26 C25 120.0 .
C26 C27 C28 120.0 .
C29 C28 C27 120.0 .
C30 C29 C28 120.0 .
N5 C30 C29 133.6(9) .
N5 C30 C25 106.4(9) .
C29 C30 C25 120.0 .
N4 C31 C32 112.6(11) .
C33 C32 C37 120.0 .
C33 C32 C31 117.9(9) .
C37 C32 C31 122.1(9) .
C34 C33 C32 120.0 .
C33 C34 C35 120.0 .
C36 C35 C34 120.0 .
C35 C36 C37 120.0 .
C36 C37 C32 120.0 .
N5 C38 C39 111.3(13) .
C38 C39 C40 113.7(13) .
N6 C40 C39 114.0(13) .
O2 C41 N6 125.3(15) .
O2 C41 C23 118.9(16) .
N6 C41 C23 115.8(14) .

loop_
_geom_bond_atom_site_label_1
_geom_bond_atom_site_label_2
_geom_bond_distance
_geom_bond_site_symmetry_2
F1 B1 1.381(10) .
F2 B1 1.381(10) .
F3 B1 1.383(10) .
F4 B1 1.380(10) .
F5 B2 1.382(10) .
F6 B2 1.380(10) .
F7 B2 1.382(10) .
F8 B2 1.383(10) .
Au1 C1 2.042(9) .
Au1 C24 2.055(10) 3_777
N1 C1 1.343(14) .
N1 C2 1.354(14) .
N1 C8 1.452(15) .
N2 C1 1.328(14) .
N2 C7 1.390(15) .
N2 C15 1.479(14) .
N3 C18 1.339(19) .
N3 C17 1.439(18) .
N4 C24 1.299(19) .
N4 C25 1.374(12) .
N4 C31 1.48(2) .
N5 C24 1.323(19) .
N5 C30 1.384(13) .
N5 C38 1.47(2) .
N6 C41 1.32(2) .
N6 C40 1.435(19) .
N7 C19 1.305(17) .
N7 C23 1.336(17) .
O1 C18 1.250(16) .
O2 C41 1.230(18) .
C2 C7 1.396(16) .
C2 C3 1.410(16) .
C3 C4 1.354(18) .
C4 C5 1.378(19) .
C5 C6 1.388(17) .
C6 C7 1.381(15) .
C8 C9 1.506(19) .
C9 C14 1.347(19) .
C9 C10 1.382(18) .
C10 C11 1.39(2) .
C11 C12 1.38(2) .
C12 C13 1.369(19) .
C13 C14 1.399(18) .
C15 C16 1.503(17) .
C16 C17 1.516(18) .
C18 C19 1.53(2) .
C19 C20 1.39(2) .
C20 C21 1.42(2) .
C21 C22 1.37(2) .
C22 C23 1.39(2) .
C23 C41 1.50(2) .
C24 Au1 2.055(10) 3_777
C25 C26 1.3900 .
C25 C30 1.3900 .
C26 C27 1.3900 .
C27 C28 1.3900 .
C28 C29 1.3900 .
C29 C30 1.3900 .
C31 C32 1.517(16) .
C32 C33 1.3900 .
C32 C37 1.3900 .
C33 C34 1.3900 .
C34 C35 1.3900 .
C35 C36 1.3900 .
C36 C37 1.3900 .
C38 C39 1.51(2) .
C39 C40 1.52(2) .
